data_7114518
loop_
_publ_author_name
'Maaninen, Tiina'
'Laitinen, Risto'
'Chivers, Tristram'

_publ_section_title
;
 A monomeric selenium(iv) diimide and a dimeric seleninylamine
;
_journal_issue 17
_journal_name_full 'Chemical Communications'
_journal_page_first 1812
_journal_paper_doi 10.1039/b205011k
_journal_year 2002
_chemical_formula_moiety 'C20 H30 N2 Se'
_chemical_formula_sum 'C20 H30 N2 Se'
_chemical_formula_weight 377.42
_chemical_name_systematic
;
adamantyl selenium diimide
;
_space_group_IT_number 14
_symmetry_cell_setting monoclinic
_symmetry_space_group_name_Hall '-P 2ybc'
_symmetry_space_group_name_H-M 'P 1 21/c 1'
_atom_sites_solution_hydrogens geom
_atom_sites_solution_primary direct
_atom_sites_solution_secondary difmap
_audit_creation_method 'manual editing of SHELXL template'
_cell_angle_alpha 90.00
_cell_angle_beta 99.69(3)
_cell_angle_gamma 90.00
_cell_formula_units_Z 4
_cell_length_a 10.986(2)
_cell_length_b 6.6244(13)
_cell_length_c 25.059(5)
_cell_measurement_temperature 120(2)
_cell_volume 1797.7(6)
_computing_structure_refinement 'SHELXL-97 (Sheldrick, 1997)'
_diffrn_ambient_temperature 120(2)
_diffrn_measured_fraction_theta_full 0.989
_diffrn_measured_fraction_theta_max 0.989
_diffrn_measurement_device_type 'Nonius kappaccd'
_diffrn_radiation_monochromator graphite
_diffrn_radiation_source 'fine-focus sealed tube'
_diffrn_radiation_type MoK\a
_diffrn_radiation_wavelength 0.71073
_diffrn_reflns_av_R_equivalents 0.1268
_diffrn_reflns_av_sigmaI/netI 0.0669
_diffrn_reflns_limit_h_max 11
_diffrn_reflns_limit_h_min -11
_diffrn_reflns_limit_k_max 7
_diffrn_reflns_limit_k_min -7
_diffrn_reflns_limit_l_max 26
_diffrn_reflns_limit_l_min -26
_diffrn_reflns_number 14883
_diffrn_reflns_theta_full 22.50
_diffrn_reflns_theta_max 22.50
_diffrn_reflns_theta_min 2.70
_exptl_absorpt_coefficient_mu 2.091
_exptl_absorpt_correction_T_max 0.7875
_exptl_absorpt_correction_T_min 0.6798
_exptl_absorpt_correction_type psi-scan
_exptl_crystal_colour yellow
_exptl_crystal_density_diffrn 1.395
_exptl_crystal_density_method 'not measured'
_exptl_crystal_description block
_exptl_crystal_F_000 792
_exptl_crystal_size_max 0.20
_exptl_crystal_size_mid 0.20
_exptl_crystal_size_min 0.12
_refine_diff_density_max 0.695
_refine_diff_density_min -0.668
_refine_diff_density_rms 0.099
_refine_ls_extinction_coef 0.0017(16)
_refine_ls_extinction_expression Fc^*^=kFc[1+0.001xFc^2^\l^3^/sin(2\q)]^-1/4^
_refine_ls_extinction_method SHELXL
_refine_ls_goodness_of_fit_ref 1.071
_refine_ls_hydrogen_treatment mixed
_refine_ls_matrix_type full
_refine_ls_number_parameters 209
_refine_ls_number_reflns 2327
_refine_ls_number_restraints 0
_refine_ls_restrained_S_all 1.071
_refine_ls_R_factor_all 0.1089
_refine_ls_R_factor_gt 0.0781
_refine_ls_shift/su_max 0.000
_refine_ls_shift/su_mean 0.000
_refine_ls_structure_factor_coef Fsqd
_refine_ls_weighting_details 'calc w=1/[\s^2^(Fo^2^)+(0.0598P)^2^+18.0692P] where P=(Fo^2^+2Fc^2^)/3'
_refine_ls_weighting_scheme calc
_refine_ls_wR_factor_gt 0.1804
_refine_ls_wR_factor_ref 0.1999
_reflns_number_gt 1741
_reflns_number_total 2327
_reflns_threshold_expression >2sigma(I)
_cod_data_source_file b205011k.txt
_cod_data_source_block cmpd1b
_cod_depositor_comments
;
The following automatic conversions were performed:

'_exptl_absorpt_correction_type' value 'Psi-scan' changed to
'psi-scan' according to
/usr/data/users/saulius/automatic-downloads/retrospective/RSC/lib/dictionaries/cif_core.dic
dictionary named 'cif_core.dic' version 2.4.2 from 2011-04-26.

Automatic conversion script
Id: cif_fix_values 2281 2013-09-26 08:29:07Z andrius 
;
_cod_original_cell_volume 1797.6(6)
_cod_original_sg_symbol_H-M P21/c
_cod_database_code 7114518

loop_
_symmetry_equiv_pos_as_xyz
'x, y, z'
'-x, y+1/2, -z+1/2'
'-x, -y, -z'
'x, -y-1/2, z-1/2'

loop_
_atom_site_label
_atom_site_type_symbol
_atom_site_fract_x
_atom_site_fract_y
_atom_site_fract_z
_atom_site_U_iso_or_equiv
_atom_site_adp_type
_atom_site_occupancy
_atom_site_symmetry_multiplicity
_atom_site_calc_flag
_atom_site_refinement_flags
Se1 Se 0.06385(9) 0.45759(18) 0.25222(4) 0.0509(5) Uani 1 1 d .
N1 N 0.0863(7) 0.4593(13) 0.1876(3) 0.049(2) Uani 1 1 d .
N2 N 0.1996(7) 0.4797(13) 0.2982(3) 0.049(2) Uani 1 1 d .
C1 C 0.2094(8) 0.4801(15) 0.1699(4) 0.043(2) Uani 1 1 d .
C2 C 0.2952(9) 0.3046(16) 0.1877(4) 0.049(3) Uani 1 1 d .
H2A H 0.2543 0.1767 0.1744 0.059 Uiso 1 1 calc R
H2B H 0.3131 0.2991 0.2277 0.059 Uiso 1 1 calc R
C3 C 0.4158(8) 0.3260(16) 0.1658(4) 0.047(3) Uani 1 1 d .
H3 H 0.4713 0.2095 0.1782 0.056 Uiso 1 1 calc R
C4 C 0.3886(9) 0.3314(17) 0.1040(4) 0.051(3) Uani 1 1 d .
H4A H 0.3485 0.2037 0.0901 0.062 Uiso 1 1 calc R
H4B H 0.4667 0.3455 0.0896 0.062 Uiso 1 1 calc R
C5 C 0.3046(9) 0.5072(15) 0.0856(4) 0.047(3) Uani 1 1 d .
H5 H 0.2862 0.5096 0.0451 0.057 Uiso 1 1 calc R
C6 C 0.3656(10) 0.7051(17) 0.1061(4) 0.054(3) Uani 1 1 d .
H6A H 0.4426 0.7244 0.0911 0.064 Uiso 1 1 calc R
H6B H 0.3095 0.8194 0.0940 0.064 Uiso 1 1 calc R
C7 C 0.3947(9) 0.6999(16) 0.1676(4) 0.051(3) Uani 1 1 d .
H7 H 0.4365 0.8286 0.1811 0.061 Uiso 1 1 calc R
C8 C 0.2737(9) 0.6785(15) 0.1899(4) 0.045(3) Uani 1 1 d .
H8A H 0.2188 0.7938 0.1777 0.054 Uiso 1 1 calc R
H8B H 0.2913 0.6796 0.2300 0.054 Uiso 1 1 calc R
C9 C 0.4788(8) 0.5233(16) 0.1863(4) 0.050(3) Uani 1 1 d .
H9A H 0.5574 0.5379 0.1723 0.060 Uiso 1 1 calc R
H9B H 0.4980 0.5215 0.2263 0.060 Uiso 1 1 calc R
C10 C 0.1834(9) 0.4841(17) 0.1078(3) 0.051(3) Uani 1 1 d .
H10A H 0.1277 0.5983 0.0953 0.061 Uiso 1 1 calc R
H10B H 0.1417 0.3575 0.0940 0.061 Uiso 1 1 calc R
C11 C 0.1902(8) 0.4908(14) 0.3557(4) 0.039(2) Uani 1 1 d .
C12 C 0.2711(10) 0.3198(16) 0.3840(4) 0.054(3) Uani 1 1 d .
H12A H 0.2340 0.1877 0.3721 0.065 Uiso 1 1 calc R
H12B H 0.3542 0.3264 0.3738 0.065 Uiso 1 1 calc R
C13 C 0.2823(9) 0.3387(18) 0.4458(4) 0.053(3) Uani 1 1 d .
H13 H 0.3369 0.2290 0.4638 0.064 Uiso 1 1 calc R
C14 C 0.1552(10) 0.3192(16) 0.4605(4) 0.053(3) Uani 1 1 d .
H14A H 0.1608 0.3278 0.5003 0.064 Uiso 1 1 calc R
H14B H 0.1193 0.1864 0.4485 0.064 Uiso 1 1 calc R
C15 C 0.0717(9) 0.4896(15) 0.4331(4) 0.047(3) Uani 1 1 d .
H15 H -0.0125 0.4764 0.4429 0.056 Uiso 1 1 calc R
C16 C 0.1267(9) 0.6903(16) 0.4529(4) 0.049(3) Uani 1 1 d .
H16A H 0.1344 0.6981 0.4928 0.059 Uiso 1 1 calc R
H16B H 0.0721 0.8013 0.4369 0.059 Uiso 1 1 calc R
C17 C 0.2555(9) 0.7126(16) 0.4364(4) 0.049(3) Uani 1 1 d .
H17 H 0.2914 0.8467 0.4488 0.058 Uiso 1 1 calc R
C18 C 0.2472(9) 0.6962(15) 0.3763(4) 0.044(3) Uani 1 1 d .
H18A H 0.3307 0.7092 0.3667 0.053 Uiso 1 1 calc R
H18B H 0.1955 0.8074 0.3584 0.053 Uiso 1 1 calc R
C19 C 0.3372(9) 0.5460(18) 0.4644(4) 0.054(3) Uani 1 1 d .
H19A H 0.3434 0.5589 0.5041 0.065 Uiso 1 1 calc R
H19B H 0.4213 0.5583 0.4554 0.065 Uiso 1 1 calc R
C20 C 0.0623(8) 0.4726(16) 0.3720(4) 0.045(2) Uani 1 1 d .
H20A H 0.0079 0.5807 0.3541 0.054 Uiso 1 1 calc R
H20B H 0.0252 0.3409 0.3596 0.054 Uiso 1 1 calc R

loop_
_atom_site_aniso_label
_atom_site_aniso_U_11
_atom_site_aniso_U_22
_atom_site_aniso_U_33
_atom_site_aniso_U_23
_atom_site_aniso_U_13
_atom_site_aniso_U_12
Se1 0.0379(6) 0.0652(8) 0.0486(7) -0.0054(6) 0.0045(4) -0.0053(6)
N1 0.040(4) 0.044(5) 0.058(5) 0.003(4) -0.003(4) 0.002(4)
N2 0.035(4) 0.065(6) 0.045(5) -0.004(4) 0.001(4) -0.006(4)
C1 0.034(5) 0.048(7) 0.048(6) 0.002(5) 0.008(4) 0.003(5)
C2 0.054(7) 0.044(7) 0.049(7) -0.003(5) 0.008(5) -0.007(5)
C3 0.033(5) 0.050(7) 0.058(7) 0.013(5) 0.010(5) 0.013(5)
C4 0.041(6) 0.055(7) 0.060(7) -0.004(5) 0.014(5) -0.001(5)
C5 0.042(5) 0.054(8) 0.042(6) -0.005(5) -0.001(4) -0.005(5)
C6 0.055(7) 0.056(7) 0.049(7) 0.010(5) 0.006(5) 0.002(6)
C7 0.057(7) 0.041(7) 0.052(7) -0.003(5) 0.005(5) -0.016(5)
C8 0.044(6) 0.044(7) 0.045(6) 0.001(5) 0.004(5) 0.000(5)
C9 0.032(5) 0.070(8) 0.044(6) 0.006(5) 0.001(4) -0.010(5)
C10 0.043(5) 0.074(8) 0.031(5) -0.003(5) -0.003(4) -0.002(5)
C11 0.034(5) 0.045(7) 0.037(5) 0.001(4) 0.000(4) 0.004(4)
C12 0.050(6) 0.046(7) 0.069(8) 0.000(6) 0.018(5) 0.011(6)
C13 0.047(6) 0.072(8) 0.040(6) 0.015(5) 0.007(5) 0.023(6)
C14 0.063(7) 0.048(7) 0.051(7) 0.013(5) 0.015(5) -0.006(6)
C15 0.041(5) 0.051(7) 0.052(6) -0.001(5) 0.016(5) 0.000(5)
C16 0.044(6) 0.046(7) 0.057(7) -0.002(5) 0.012(5) 0.008(5)
C17 0.044(6) 0.048(7) 0.053(7) -0.008(5) 0.006(5) -0.007(5)
C18 0.043(6) 0.041(6) 0.048(6) 0.006(5) 0.007(5) 0.003(5)
C19 0.034(5) 0.079(8) 0.049(6) -0.010(6) 0.003(5) -0.006(6)
C20 0.038(5) 0.053(7) 0.044(6) 0.003(5) 0.004(4) -0.008(5)

loop_
_atom_type_symbol
_atom_type_description
_atom_type_scat_dispersion_real
_atom_type_scat_dispersion_imag
_atom_type_scat_source
C C 0.0033 0.0016 'International Tables Vol C Tables 4.2.6.8 and 6.1.1.4'
H H 0.0000 0.0000 'International Tables Vol C Tables 4.2.6.8 and 6.1.1.4'
N N 0.0061 0.0033 'International Tables Vol C Tables 4.2.6.8 and 6.1.1.4'
Se Se -0.0929 2.2259 'International Tables Vol C Tables 4.2.6.8 and 6.1.1.4'

loop_
_geom_angle_atom_site_label_1
_geom_angle_atom_site_label_2
_geom_angle_atom_site_label_3
_geom_angle
N1 Se1 N2 113.1(4)
C1 N1 Se1 124.9(6)
C11 N2 Se1 117.7(6)
N1 C1 C10 106.1(7)
N1 C1 C2 113.0(8)
C10 C1 C2 108.2(8)
N1 C1 C8 111.8(8)
C10 C1 C8 108.2(8)
C2 C1 C8 109.4(8)
C1 C2 C3 111.0(8)
C4 C3 C9 108.8(8)
C4 C3 C2 109.5(8)
C9 C3 C2 109.3(8)
C3 C4 C5 109.5(8)
C6 C5 C4 110.5(8)
C6 C5 C10 108.9(8)
C4 C5 C10 109.6(8)
C7 C6 C5 109.1(8)
C6 C7 C8 109.0(8)
C6 C7 C9 110.1(9)
C8 C7 C9 109.7(8)
C7 C8 C1 109.9(8)
C3 C9 C7 109.8(7)
C1 C10 C5 110.2(7)
N2 C11 C20 118.6(7)
N2 C11 C12 106.6(7)
C20 C11 C12 107.7(8)
N2 C11 C18 106.2(7)
C20 C11 C18 108.5(8)
C12 C11 C18 108.9(7)
C13 C12 C11 110.3(8)
C14 C13 C12 108.6(8)
C14 C13 C19 109.5(9)
C12 C13 C19 109.7(9)
C13 C14 C15 109.5(8)
C16 C15 C20 110.6(8)
C16 C15 C14 108.8(8)
C20 C15 C14 109.2(8)
C15 C16 C17 109.3(8)
C19 C17 C18 110.1(8)
C19 C17 C16 107.6(8)
C18 C17 C16 111.0(8)
C17 C18 C11 110.6(8)
C17 C19 C13 109.7(8)
C15 C20 C11 110.6(7)

loop_
_geom_bond_atom_site_label_1
_geom_bond_atom_site_label_2
_geom_bond_distance
Se1 N1 1.678(8)
Se1 N2 1.731(7)
N1 C1 1.499(12)
N2 C11 1.464(12)
C1 C10 1.535(13)
C1 C2 1.515(14)
C1 C8 1.536(14)
C2 C3 1.523(13)
C3 C4 1.526(14)
C3 C9 1.527(14)
C4 C5 1.510(14)
C5 C6 1.522(14)
C5 C10 1.535(13)
C6 C7 1.521(14)
C7 C8 1.533(13)
C7 C9 1.516(14)
C11 C20 1.532(12)
C11 C12 1.537(13)
C11 C18 1.550(13)
C12 C13 1.536(14)
C13 C14 1.509(14)
C13 C19 1.540(16)
C14 C15 1.542(14)
C15 C16 1.509(14)
C15 C20 1.522(13)
C16 C17 1.548(13)
C17 C19 1.517(14)
C17 C18 1.496(13)

loop_
_geom_torsion_atom_site_label_1
_geom_torsion_atom_site_label_2
_geom_torsion_atom_site_label_3
_geom_torsion_atom_site_label_4
_geom_torsion
N2 Se1 N1 C1 -0.7(9)
N1 Se1 N2 C11 176.8(7)
Se1 N1 C1 C10 -177.2(7)
Se1 N1 C1 C2 64.4(11)
Se1 N1 C1 C8 -59.5(10)
N1 C1 C2 C3 176.4(8)
C10 C1 C2 C3 59.2(10)
C8 C1 C2 C3 -58.4(10)
C1 C2 C3 C4 -59.9(11)
C1 C2 C3 C9 59.1(10)
C9 C3 C4 C5 -60.1(10)
C2 C3 C4 C5 59.3(11)
C3 C4 C5 C6 60.2(10)
C3 C4 C5 C10 -59.7(10)
C4 C5 C6 C7 -59.0(11)
C10 C5 C6 C7 61.3(10)
C5 C6 C7 C8 -61.7(11)
C5 C6 C7 C9 58.6(10)
C6 C7 C8 C1 61.2(11)
C9 C7 C8 C1 -59.4(10)
N1 C1 C8 C7 -176.0(8)
C10 C1 C8 C7 -59.5(10)
C2 C1 C8 C7 58.1(10)
C4 C3 C9 C7 60.0(10)
C2 C3 C9 C7 -59.5(10)
C6 C7 C9 C3 -59.8(10)
C8 C7 C9 C3 60.1(10)
N1 C1 C10 C5 179.5(8)
C2 C1 C10 C5 -59.0(11)
C8 C1 C10 C5 59.4(10)
C6 C5 C10 C1 -60.7(11)
C4 C5 C10 C1 60.2(11)
Se1 N2 C11 C20 2.7(11)
Se1 N2 C11 C12 124.3(7)
Se1 N2 C11 C18 -119.7(7)
N2 C11 C12 C13 171.6(8)
C20 C11 C12 C13 -60.1(10)
C18 C11 C12 C13 57.4(10)
C11 C12 C13 C14 61.7(11)
C11 C12 C13 C19 -58.0(10)
C12 C13 C14 C15 -60.7(12)
C19 C13 C14 C15 59.1(11)
C13 C14 C15 C16 -60.5(11)
C13 C14 C15 C20 60.3(11)
C20 C15 C16 C17 -58.0(10)
C14 C15 C16 C17 62.0(10)
C15 C16 C17 C19 -62.5(10)
C15 C16 C17 C18 58.1(11)
C19 C17 C18 C11 60.6(10)
C16 C17 C18 C11 -58.5(11)
N2 C11 C18 C17 -173.4(7)
C20 C11 C18 C17 58.1(10)
C12 C11 C18 C17 -58.9(10)
C18 C17 C19 C13 -60.2(10)
C16 C17 C19 C13 60.9(10)
C14 C13 C19 C17 -60.5(10)
C12 C13 C19 C17 58.6(10)
C16 C15 C20 C11 59.8(11)
C14 C15 C20 C11 -59.9(11)
N2 C11 C20 C15 -179.5(8)
C12 C11 C20 C15 59.5(10)
C18 C11 C20 C15 -58.3(10)
